data_7049639
loop_
_publ_author_name
'Palenzuela, Miguel'
'Mu\~noz, M&#x00AA; Teresa'
'Vega, Juan F.'
'Guti\'errez-Rodr\'iguez, \'Angel'
'Cuenca, Tom\'as'
'Mosquera, Marta E. G.'

_publ_section_title
;
 Heterobimetallic aluminate derivatives with bulky phenoxide ligands: a
 catalyst for selective vinyl polymerization.
;
_journal_issue 19
_journal_name_full 'Dalton transactions (Cambridge, England : 2003)'
_journal_page_first 6435
_journal_page_last 6444
_journal_paper_doi 10.1039/c9dt00761j
_journal_volume 48
_journal_year 2019
_chemical_formula_moiety 'C74 H72 Al Na O2.C7 H8'
_chemical_formula_sum 'C81 H80 Al Na O2'
_chemical_formula_weight 1135.42
_space_group_crystal_system monoclinic
_space_group_IT_number 14
_space_group_name_Hall '-P 2yn'
_space_group_name_H-M_alt 'P 1 21/n 1'
_symmetry_space_group_name_Hall '-P 2yn'
_symmetry_space_group_name_H-M 'P 1 21/n 1'
_atom_sites_solution_hydrogens geom
_audit_creation_method SHELXL-2016/6
_audit_update_record
;
2019-03-22 deposited with the CCDC.    2019-04-09 downloaded from the CCDC.
;
_cell_angle_alpha 90
_cell_angle_beta 102.94(4)
_cell_angle_gamma 90
_cell_formula_units_Z 4
_cell_length_a 10.356(5)
_cell_length_b 31.152(15)
_cell_length_c 21.128(10)
_cell_measurement_reflns_used 30
_cell_measurement_temperature 200(2)
_cell_measurement_theta_max 17.82
_cell_measurement_theta_min 2.89
_cell_measurement_wavelength 0.71073
_cell_volume 6643(6)
_computing_cell_refinement 'Dirax/lsq (Duisenberg & Schreurs, 1989-2000)'
_computing_data_collection 'Collect (Bruker AXS BV, 1997-2004)'
_computing_data_reduction 'EvalCCD (Duisenberg & Schreurs 1990-2000)'
_computing_molecular_graphics 'Ortep for Windows (Farrugia, 2012)'
_computing_publication_material 'WinGX publication routines (Farrugia, 2012)'
_computing_structure_refinement 'SHELXL-2016/6 (Sheldrick, 2016)'
_computing_structure_solution 'SHELXS-2013 (Sheldrick, 2008)'
_diffrn_ambient_temperature 200(2)
_diffrn_detector 'CCD plate'
_diffrn_detector_area_resol_mean 9
_diffrn_measured_fraction_theta_full 0.995
_diffrn_measured_fraction_theta_max 0.995
_diffrn_measurement_device '95mm CCD camera on \k-goniostat'
_diffrn_measurement_device_type KappaCCD
_diffrn_measurement_method 'CCD rotation images, thick slices'
_diffrn_orient_matrix_UB_11 0.01
_diffrn_orient_matrix_UB_12 0
_diffrn_orient_matrix_UB_13 0
_diffrn_orient_matrix_UB_21 0
_diffrn_orient_matrix_UB_22 0.01
_diffrn_orient_matrix_UB_23 0
_diffrn_orient_matrix_UB_31 0
_diffrn_orient_matrix_UB_32 0
_diffrn_orient_matrix_UB_33 0.01
_diffrn_radiation_monochromator 'horizonally mounted graphite crystal'
_diffrn_radiation_probe x-ray
_diffrn_radiation_type MoK\a
_diffrn_radiation_wavelength 0.71073
_diffrn_reflns_av_R_equivalents 0.1841
_diffrn_reflns_av_unetI/netI 0.2766
_diffrn_reflns_Laue_measured_fraction_full 0.995
_diffrn_reflns_Laue_measured_fraction_max 0.995
_diffrn_reflns_limit_h_max 11
_diffrn_reflns_limit_h_min -11
_diffrn_reflns_limit_k_max 33
_diffrn_reflns_limit_k_min -34
_diffrn_reflns_limit_l_max 23
_diffrn_reflns_limit_l_min 0
_diffrn_reflns_number 17638
_diffrn_reflns_point_group_measured_fraction_full 0.995
_diffrn_reflns_point_group_measured_fraction_max 0.995
_diffrn_reflns_theta_full 22.915
_diffrn_reflns_theta_max 22.915
_diffrn_reflns_theta_min 3.039
_diffrn_source 'Enraf Nonius FR590'
_exptl_absorpt_coefficient_mu 0.084
_exptl_absorpt_correction_T_max 0.993
_exptl_absorpt_correction_T_min 0.901
_exptl_absorpt_correction_type multi-scan
_exptl_absorpt_process_details
;
 R.H. Blessing, Acta Cryst. (1995), A51, 33-38
;
_exptl_crystal_colour white
_exptl_crystal_density_diffrn 1.135
_exptl_crystal_description prism
_exptl_crystal_F_000 2424
_exptl_crystal_size_max 0.30
_exptl_crystal_size_mid 0.25
_exptl_crystal_size_min 0.13
_refine_diff_density_max 0.283
_refine_diff_density_min -0.233
_refine_diff_density_rms 0.045
_refine_ls_extinction_method none
_refine_ls_goodness_of_fit_ref 0.925
_refine_ls_hydrogen_treatment constr
_refine_ls_matrix_type full
_refine_ls_number_parameters 766
_refine_ls_number_reflns 9097
_refine_ls_number_restraints 0
_refine_ls_restrained_S_all 0.925
_refine_ls_R_factor_all 0.2300
_refine_ls_R_factor_gt 0.0757
_refine_ls_shift/su_max 0.000
_refine_ls_shift/su_mean 0.000
_refine_ls_structure_factor_coef Fsqd
_refine_ls_weighting_details 'w=1/[\s^2^(Fo^2^)+(0.0476P)^2^] where P=(Fo^2^+2Fc^2^)/3'
_refine_ls_weighting_scheme calc
_refine_ls_wR_factor_gt 0.1300
_refine_ls_wR_factor_ref 0.1651
_reflns_Friedel_coverage 0.000
_reflns_number_gt 3609
_reflns_number_total 9097
_reflns_threshold_expression 'I > 2\s(I)'
_cod_data_source_file c9dt00761j2.cif
_cod_data_source_block 3c
_cod_depositor_comments 'Adding full bibliography for 7049638--7049641.cif.'
_cod_original_cell_volume 6643(5)
_cod_database_code 7049639
_shelx_shelxl_version_number 2016/6
_shelx_space_group_comment
;
The symmetry employed for this shelxl refinement is uniquely defined
by the following loop, which should always be used as a source of
symmetry information in preference to the above space-group names.
They are only intended as comments.
;

loop_
_space_group_symop_operation_xyz
'x, y, z'
'-x+1/2, y+1/2, -z+1/2'
'-x, -y, -z'
'x-1/2, -y-1/2, z-1/2'

loop_
_atom_site_label
_atom_site_type_symbol
_atom_site_fract_x
_atom_site_fract_y
_atom_site_fract_z
_atom_site_U_iso_or_equiv
_atom_site_adp_type
_atom_site_occupancy
_atom_site_site_symmetry_order
_atom_site_calc_flag
_atom_site_refinement_flags_posn
_atom_site_refinement_flags_adp
Na1 Na 0.52993(18) 0.14195(6) 0.29487(10) 0.0558(6) Uani 1 1 d . .
Al1 Al 0.72873(15) 0.12054(5) 0.20633(8) 0.0411(5) Uani 1 1 d . .
O1 O 0.7205(3) 0.16249(9) 0.26399(15) 0.0381(9) Uani 1 1 d . .
O2 O 0.5855(3) 0.09329(9) 0.22248(15) 0.0361(9) Uani 1 1 d . .
C1 C 0.6895(5) 0.13559(16) 0.1138(2) 0.0580(16) Uani 1 1 d . .
H1A H 0.765841 0.150462 0.103681 0.087 Uiso 1 1 calc R U
H1B H 0.671337 0.109391 0.087649 0.087 Uiso 1 1 calc R U
H1C H 0.611859 0.154444 0.103861 0.087 Uiso 1 1 calc R U
C2 C 0.8983(5) 0.09172(16) 0.2320(3) 0.0622(18) Uani 1 1 d . .
H2A H 0.967486 0.109682 0.220682 0.093 Uiso 1 1 calc R U
H2B H 0.918772 0.086758 0.279000 0.093 Uiso 1 1 calc R U
H2C H 0.894382 0.064153 0.209308 0.093 Uiso 1 1 calc R U
C3 C 0.5117(5) 0.06361(18) 0.1825(2) 0.0352(13) Uani 1 1 d . .
C4 C 0.5493(5) 0.02028(18) 0.1875(2) 0.0350(13) Uani 1 1 d . .
C5 C 0.4718(6) -0.00904(16) 0.1454(3) 0.0434(15) Uani 1 1 d . .
H5 H 0.496562 -0.038454 0.148795 0.052 Uiso 1 1 calc R U
C6 C 0.3600(5) 0.00272(17) 0.0986(2) 0.0374(14) Uani 1 1 d . .
C7 C 0.3239(5) 0.04573(17) 0.0983(2) 0.0382(14) Uani 1 1 d . .
H7 H 0.245640 0.054521 0.068333 0.046 Uiso 1 1 calc R U
C8 C 0.3945(5) 0.07633(16) 0.1387(3) 0.0343(13) Uani 1 1 d . .
C9 C 0.6712(5) 0.00628(16) 0.2374(2) 0.0411(14) Uani 1 1 d . .
H9 H 0.741102 0.028211 0.236204 0.049 Uiso 1 1 calc R U
C10 C 0.3516(5) 0.12227(15) 0.1382(2) 0.0363(13) Uani 1 1 d . .
H10 H 0.432106 0.139967 0.138028 0.044 Uiso 1 1 calc R U
C11 C 0.8178(5) 0.18953(17) 0.2936(3) 0.0338(13) Uani 1 1 d . .
C12 C 0.8843(5) 0.18208(15) 0.3593(3) 0.0328(13) Uani 1 1 d . .
C13 C 0.9780(5) 0.21168(15) 0.3907(2) 0.0356(14) Uani 1 1 d . .
H13 H 1.021294 0.206267 0.434595 0.043 Uiso 1 1 calc R U
C14 C 1.0109(4) 0.24802(16) 0.3618(3) 0.0302(13) Uani 1 1 d . .
C15 C 0.9466(5) 0.25449(15) 0.2968(3) 0.0378(14) Uani 1 1 d . .
H15 H 0.968951 0.279064 0.274889 0.045 Uiso 1 1 calc R U
C16 C 0.8512(5) 0.22638(17) 0.2631(2) 0.0343(13) Uani 1 1 d . .
C17 C 0.7756(5) 0.23535(15) 0.1940(2) 0.0407(14) Uani 1 1 d . .
H17 H 0.757597 0.206771 0.172303 0.049 Uiso 1 1 calc R U
C18 C 0.8437(5) 0.14302(15) 0.3932(2) 0.0361(13) Uani 1 1 d . .
H18 H 0.830923 0.118897 0.361166 0.043 Uiso 1 1 calc R U
C20 C 0.7098(5) 0.15010(19) 0.4121(2) 0.0379(14) Uani 1 1 d . .
C21 C 0.6373(6) 0.11500(18) 0.4230(2) 0.0515(15) Uani 1 1 d . .
H21 H 0.670714 0.087010 0.418637 0.062 Uiso 1 1 calc R U
C22 C 0.5162(6) 0.1196(2) 0.4402(3) 0.0657(18) Uani 1 1 d . .
H22 H 0.466940 0.095181 0.447768 0.079 Uiso 1 1 calc R U
C23 C 0.4695(6) 0.1601(3) 0.4459(3) 0.0634(18) Uani 1 1 d . .
H23 H 0.386751 0.163539 0.457593 0.076 Uiso 1 1 calc R U
C24 C 0.5379(6) 0.1953(2) 0.4355(3) 0.0635(18) Uani 1 1 d . .
H24 H 0.503804 0.223121 0.440150 0.076 Uiso 1 1 calc R U
C25 C 0.6595(6) 0.19038(19) 0.4176(2) 0.0494(15) Uani 1 1 d . .
H25 H 0.707267 0.215004 0.409402 0.059 Uiso 1 1 calc R U
C26 C 1.1077(5) 0.28071(16) 0.3991(3) 0.0413(14) Uani 1 1 d . .
C27 C 1.0351(6) 0.30796(18) 0.4401(3) 0.083(2) Uani 1 1 d . .
H27A H 0.997281 0.289256 0.468598 0.125 Uiso 1 1 calc R U
H27B H 1.097586 0.328053 0.466612 0.125 Uiso 1 1 calc R U
H27C H 0.963969 0.324083 0.411581 0.125 Uiso 1 1 calc R U
C28 C 1.2228(6) 0.25837(18) 0.4437(3) 0.096(3) Uani 1 1 d . .
H28A H 1.189206 0.238687 0.472385 0.144 Uiso 1 1 calc R U
H28B H 1.273353 0.242147 0.417628 0.144 Uiso 1 1 calc R U
H28C H 1.280532 0.279805 0.469823 0.144 Uiso 1 1 calc R U
C29 C 1.1645(6) 0.31052(19) 0.3561(3) 0.082(2) Uani 1 1 d . .
H29A H 1.225849 0.330686 0.383027 0.123 Uiso 1 1 calc R U
H29B H 1.212119 0.293731 0.329314 0.123 Uiso 1 1 calc R U
H29C H 1.092527 0.326521 0.327848 0.123 Uiso 1 1 calc R U
C30 C 0.9505(5) 0.12905(16) 0.4511(3) 0.0384(14) Uani 1 1 d . .
C31 C 0.9542(6) 0.14086(17) 0.5143(3) 0.0501(15) Uani 1 1 d . .
H31 H 0.885826 0.158636 0.523151 0.060 Uiso 1 1 calc R U
C32 C 1.0543(7) 0.1276(2) 0.5649(3) 0.0660(18) Uani 1 1 d . .
H32 H 1.053054 0.135583 0.608218 0.079 Uiso 1 1 calc R U
C33 C 1.1565(7) 0.1027(2) 0.5529(4) 0.0690(19) Uani 1 1 d . .
H33 H 1.226274 0.093882 0.587719 0.083 Uiso 1 1 calc R U
C34 C 1.1570(6) 0.09089(19) 0.4906(4) 0.0649(18) Uani 1 1 d . .
H34 H 1.227457 0.074088 0.481668 0.078 Uiso 1 1 calc R U
C35 C 1.0537(6) 0.10372(18) 0.4409(3) 0.0580(16) Uani 1 1 d . .
H35 H 1.053384 0.094789 0.397870 0.070 Uiso 1 1 calc R U
C40 C 0.8626(5) 0.2599(2) 0.1568(2) 0.0446(15) Uani 1 1 d . .
C41 C 0.8528(6) 0.3029(2) 0.1455(3) 0.0648(18) Uani 1 1 d . .
H41 H 0.784850 0.318979 0.158192 0.078 Uiso 1 1 calc R U
C42 C 0.9428(7) 0.3236(2) 0.1151(3) 0.082(2) Uani 1 1 d . .
H42 H 0.936320 0.353691 0.107891 0.099 Uiso 1 1 calc R U
C43 C 1.0386(6) 0.3009(3) 0.0962(3) 0.072(2) Uani 1 1 d . .
H43 H 1.099973 0.315320 0.076217 0.086 Uiso 1 1 calc R U
C44 C 1.0482(6) 0.2575(3) 0.1054(3) 0.0659(18) Uani 1 1 d . .
H44 H 1.115138 0.241448 0.091811 0.079 Uiso 1 1 calc R U
C45 C 0.9578(6) 0.23750(19) 0.1351(3) 0.0593(17) Uani 1 1 d . .
H45 H 0.962179 0.207224 0.140602 0.071 Uiso 1 1 calc R U
C50 C 0.6404(5) 0.25596(17) 0.1910(3) 0.0457(15) Uani 1 1 d . .
C51 C 0.6075(6) 0.27416(18) 0.2438(3) 0.0664(19) Uani 1 1 d . .
H51 H 0.670057 0.275312 0.284265 0.080 Uiso 1 1 calc R U
C52 C 0.4803(8) 0.2911(2) 0.2377(4) 0.083(2) Uani 1 1 d . .
H52 H 0.456830 0.303656 0.274579 0.100 Uiso 1 1 calc R U
C53 C 0.3898(7) 0.2901(2) 0.1806(5) 0.091(3) Uani 1 1 d . .
H53 H 0.303876 0.301731 0.177703 0.109 Uiso 1 1 calc R U
C54 C 0.4221(7) 0.2724(2) 0.1270(4) 0.084(2) Uani 1 1 d . .
H54 H 0.359732 0.271842 0.086499 0.101 Uiso 1 1 calc R U
C55 C 0.5471(7) 0.25530(18) 0.1329(3) 0.0618(17) Uani 1 1 d . .
H55 H 0.569734 0.242676 0.095941 0.074 Uiso 1 1 calc R U
C60 C 0.3071(4) 0.13419(18) 0.1997(3) 0.0370(14) Uani 1 1 d . .
C61 C 0.2789(5) 0.10474(18) 0.2428(3) 0.0456(15) Uani 1 1 d . .
H61 H 0.288212 0.075008 0.234904 0.055 Uiso 1 1 calc R U
C62 C 0.2367(5) 0.1176(2) 0.2984(3) 0.0563(17) Uani 1 1 d . .
H62 H 0.217986 0.096753 0.327967 0.068 Uiso 1 1 calc R U
C63 C 0.2225(5) 0.1603(3) 0.3097(3) 0.0665(19) Uani 1 1 d . .
H63 H 0.193936 0.169257 0.347313 0.080 Uiso 1 1 calc R U
C64 C 0.2492(6) 0.1903(2) 0.2672(4) 0.076(2) Uani 1 1 d . .
H64 H 0.237708 0.219992 0.274884 0.091 Uiso 1 1 calc R U
C65 C 0.2934(5) 0.1773(2) 0.2128(3) 0.0578(16) Uani 1 1 d . .
H65 H 0.314441 0.198258 0.184100 0.069 Uiso 1 1 calc R U
C66 C 0.2794(6) -0.02958(17) 0.0522(3) 0.0537(16) Uani 1 1 d . .
C67 C 0.3364(6) -0.07420(16) 0.0589(3) 0.077(2) Uani 1 1 d . .
H67A H 0.345479 -0.084096 0.103744 0.116 Uiso 1 1 calc R U
H67B H 0.277269 -0.093607 0.029329 0.116 Uiso 1 1 calc R U
H67C H 0.423644 -0.073947 0.048146 0.116 Uiso 1 1 calc R U
C68 C 0.2662(7) -0.01496(19) -0.0166(3) 0.095(2) Uani 1 1 d . .
H68A H 0.229075 0.014098 -0.021579 0.143 Uiso 1 1 calc R U
H68B H 0.353626 -0.014887 -0.027156 0.143 Uiso 1 1 calc R U
H68C H 0.207250 -0.034548 -0.045974 0.143 Uiso 1 1 calc R U
C69 C 0.1365(6) -0.03195(19) 0.0655(3) 0.094(2) Uani 1 1 d . .
H69A H 0.142116 -0.041462 0.110273 0.141 Uiso 1 1 calc R U
H69B H 0.095240 -0.003501 0.059265 0.141 Uiso 1 1 calc R U
H69C H 0.082894 -0.052384 0.035375 0.141 Uiso 1 1 calc R U
C70 C 0.2479(5) 0.13584(15) 0.0790(3) 0.0394(14) Uani 1 1 d . .
C71 C 0.2859(5) 0.15479(19) 0.0281(3) 0.0606(17) Uani 1 1 d . .
H71 H 0.377711 0.159084 0.030569 0.073 Uiso 1 1 calc R U
C72 C 0.1957(7) 0.1681(2) -0.0272(3) 0.081(2) Uani 1 1 d . .
H72 H 0.225178 0.180556 -0.062490 0.098 Uiso 1 1 calc R U
C73 C 0.0625(7) 0.1629(2) -0.0300(3) 0.0679(19) Uani 1 1 d . .
H73 H -0.001121 0.172300 -0.067111 0.082 Uiso 1 1 calc R U
C74 C 0.0226(5) 0.14446(18) 0.0203(3) 0.0570(17) Uani 1 1 d . .
H74 H -0.069286 0.140640 0.018089 0.068 Uiso 1 1 calc R U
C75 C 0.1129(5) 0.13120(16) 0.0744(3) 0.0474(15) Uani 1 1 d . .
H75 H 0.082630 0.118605 0.109355 0.057 Uiso 1 1 calc R U
C80 C 0.6507(6) 0.00636(15) 0.3058(3) 0.0414(14) Uani 1 1 d . .
C81 C 0.7594(5) 0.00749(16) 0.3589(3) 0.0508(16) Uani 1 1 d . .
H81 H 0.845547 0.010422 0.350772 0.061 Uiso 1 1 calc R U
C82 C 0.7476(7) 0.00456(17) 0.4223(3) 0.0589(17) Uani 1 1 d . .
H82 H 0.824090 0.005126 0.456905 0.071 Uiso 1 1 calc R U
C83 C 0.6242(7) 0.00082(17) 0.4348(3) 0.0576(16) Uani 1 1 d . .
H83 H 0.614145 -0.000783 0.478375 0.069 Uiso 1 1 calc R U
C84 C 0.5149(6) -0.00059(18) 0.3843(3) 0.0619(17) Uani 1 1 d . .
H84 H 0.429445 -0.003795 0.393140 0.074 Uiso 1 1 calc R U
C85 C 0.5275(6) 0.00257(17) 0.3206(3) 0.0543(16) Uani 1 1 d . .
H85 H 0.450243 0.002145 0.286439 0.065 Uiso 1 1 calc R U
C90 C 0.7265(5) -0.03626(18) 0.2215(3) 0.0450(15) Uani 1 1 d . .
C91 C 0.6957(7) -0.0751(2) 0.2459(3) 0.090(2) Uani 1 1 d . .
H91 H 0.639747 -0.075524 0.275912 0.108 Uiso 1 1 calc R U
C92 C 0.7441(9) -0.1130(2) 0.2278(4) 0.107(3) Uani 1 1 d . .
H92 H 0.722229 -0.139300 0.245630 0.128 Uiso 1 1 calc R U
C93 C 0.8246(8) -0.1132(3) 0.1836(4) 0.102(3) Uani 1 1 d . .
H93 H 0.858719 -0.139400 0.170927 0.122 Uiso 1 1 calc R U
C94 C 0.8537(7) -0.0752(3) 0.1588(3) 0.084(2) Uani 1 1 d . .
H94 H 0.908927 -0.075093 0.128472 0.101 Uiso 1 1 calc R U
C95 C 0.8064(6) -0.0370(2) 0.1760(3) 0.0638(18) Uani 1 1 d . .
H95 H 0.827610 -0.011043 0.157120 0.077 Uiso 1 1 calc R U
C1D C 0.7187(8) 0.1006(2) 0.7442(4) 0.131(3) Uani 1 1 d . .
H1D1 H 0.732966 0.087336 0.787254 0.197 Uiso 1 1 calc R U
H1D2 H 0.765177 0.128236 0.747619 0.197 Uiso 1 1 calc R U
H1D3 H 0.623644 0.105313 0.727214 0.197 Uiso 1 1 calc R U
C2D C 0.7711(7) 0.0716(3) 0.6991(5) 0.080(2) Uani 1 1 d . .
C3D C 0.8250(7) 0.0324(3) 0.7201(4) 0.088(2) Uani 1 1 d . .
H3D H 0.829940 0.023919 0.763745 0.106 Uiso 1 1 calc R U
C4D C 0.8720(7) 0.0052(2) 0.6791(5) 0.089(2) Uani 1 1 d . .
H4D H 0.909333 -0.021709 0.694574 0.107 Uiso 1 1 calc R U
C5D C 0.8648(7) 0.0172(3) 0.6155(5) 0.091(2) Uani 1 1 d . .
H5D H 0.896266 -0.001262 0.586483 0.109 Uiso 1 1 calc R U
C6D C 0.8123(8) 0.0555(3) 0.5957(4) 0.093(2) Uani 1 1 d . .
H6D H 0.808693 0.064134 0.552240 0.111 Uiso 1 1 calc R U
C7D C 0.7643(8) 0.0822(2) 0.6350(5) 0.090(2) Uani 1 1 d . .
H7D H 0.725323 0.108685 0.618424 0.109 Uiso 1 1 calc R U

loop_
_atom_site_aniso_label
_atom_site_aniso_U_11
_atom_site_aniso_U_22
_atom_site_aniso_U_33
_atom_site_aniso_U_23
_atom_site_aniso_U_13
_atom_site_aniso_U_12
Na1 0.0383(13) 0.0773(16) 0.0523(14) -0.0154(13) 0.0112(11) -0.0051(11)
Al1 0.0355(10) 0.0445(10) 0.0447(11) -0.0064(9) 0.0118(8) -0.0055(8)
O1 0.034(2) 0.039(2) 0.043(2) -0.0091(19) 0.0119(18) -0.0113(18)
O2 0.028(2) 0.038(2) 0.039(2) -0.0082(19) 0.0010(18) -0.0038(17)
C1 0.055(4) 0.068(4) 0.054(4) -0.018(3) 0.018(3) -0.015(3)
C2 0.039(4) 0.056(4) 0.094(5) -0.012(4) 0.019(3) -0.008(3)
C3 0.032(4) 0.040(4) 0.037(4) -0.007(3) 0.015(3) -0.008(3)
C4 0.030(3) 0.038(4) 0.037(4) -0.001(3) 0.009(3) -0.001(3)
C5 0.055(4) 0.027(3) 0.050(4) -0.003(3) 0.015(4) 0.000(3)
C6 0.041(4) 0.030(4) 0.038(4) -0.008(3) 0.002(3) -0.009(3)
C7 0.032(3) 0.038(4) 0.044(4) 0.001(3) 0.007(3) 0.000(3)
C8 0.029(4) 0.037(4) 0.037(4) -0.001(3) 0.005(3) -0.002(3)
C9 0.039(4) 0.040(4) 0.042(4) -0.004(3) 0.004(3) -0.003(3)
C10 0.032(3) 0.032(4) 0.045(4) -0.001(3) 0.009(3) -0.004(3)
C11 0.028(3) 0.045(4) 0.031(4) -0.009(3) 0.012(3) -0.006(3)
C12 0.032(3) 0.030(3) 0.038(4) -0.003(3) 0.012(3) -0.001(3)
C13 0.043(4) 0.026(3) 0.036(4) -0.002(3) 0.005(3) -0.003(3)
C14 0.025(3) 0.031(3) 0.035(4) -0.004(3) 0.006(3) -0.002(3)
C15 0.037(4) 0.028(3) 0.049(4) 0.005(3) 0.012(3) -0.006(3)
C16 0.033(4) 0.036(3) 0.035(4) 0.001(3) 0.008(3) 0.000(3)
C17 0.038(4) 0.042(3) 0.040(4) 0.004(3) 0.005(3) -0.007(3)
C18 0.039(4) 0.034(3) 0.034(3) -0.006(3) 0.006(3) -0.006(3)
C20 0.034(4) 0.051(4) 0.027(3) -0.002(3) 0.002(3) -0.006(3)
C21 0.054(4) 0.049(4) 0.053(4) 0.001(3) 0.016(3) -0.009(3)
C22 0.040(4) 0.086(6) 0.072(5) 0.008(4) 0.017(4) -0.013(4)
C23 0.041(4) 0.102(6) 0.051(4) -0.006(4) 0.018(3) 0.002(5)
C24 0.046(4) 0.063(5) 0.085(5) -0.002(4) 0.023(4) 0.007(4)
C25 0.046(4) 0.061(5) 0.044(4) -0.002(3) 0.016(3) -0.001(3)
C26 0.040(4) 0.033(3) 0.049(4) -0.008(3) 0.006(3) -0.006(3)
C27 0.076(5) 0.079(5) 0.097(5) -0.047(4) 0.028(4) -0.020(4)
C28 0.064(5) 0.061(4) 0.134(7) 0.003(4) -0.037(5) -0.014(4)
C29 0.085(5) 0.084(5) 0.082(5) -0.017(4) 0.030(4) -0.045(4)
C30 0.037(4) 0.035(3) 0.044(4) 0.008(3) 0.011(3) -0.006(3)
C31 0.051(4) 0.059(4) 0.040(4) -0.001(4) 0.008(4) 0.003(3)
C32 0.064(5) 0.081(5) 0.047(5) 0.012(4) -0.002(4) -0.006(4)
C33 0.057(5) 0.072(5) 0.070(6) 0.019(4) -0.002(4) -0.002(4)
C34 0.049(5) 0.072(5) 0.070(5) 0.019(4) 0.006(4) 0.012(3)
C35 0.059(5) 0.066(4) 0.052(4) 0.010(4) 0.020(4) 0.004(4)
C40 0.039(4) 0.059(5) 0.036(4) 0.008(3) 0.007(3) 0.008(3)
C41 0.060(5) 0.065(5) 0.075(5) 0.023(4) 0.027(4) 0.005(4)
C42 0.074(5) 0.073(5) 0.107(6) 0.032(4) 0.035(5) 0.016(5)
C43 0.055(5) 0.092(6) 0.063(5) 0.031(5) 0.006(4) -0.009(4)
C44 0.050(5) 0.096(6) 0.056(5) -0.004(4) 0.020(4) -0.001(4)
C45 0.048(4) 0.067(4) 0.063(5) 0.002(4) 0.013(4) -0.010(4)
C50 0.042(4) 0.039(4) 0.054(4) 0.007(3) 0.008(4) -0.005(3)
C51 0.034(4) 0.076(5) 0.085(6) -0.028(4) 0.006(4) 0.009(3)
C52 0.057(5) 0.085(5) 0.108(7) -0.029(5) 0.020(5) 0.001(4)
C53 0.038(5) 0.077(5) 0.150(9) 0.014(6) 0.003(6) 0.009(4)
C54 0.050(6) 0.099(6) 0.099(7) 0.043(5) 0.008(5) 0.006(4)
C55 0.052(5) 0.077(5) 0.057(5) 0.017(4) 0.013(4) -0.003(4)
C60 0.029(3) 0.027(4) 0.051(4) -0.013(3) 0.001(3) 0.003(3)
C61 0.036(4) 0.046(4) 0.058(4) -0.004(4) 0.017(3) -0.011(3)
C62 0.039(4) 0.089(6) 0.047(5) 0.000(4) 0.022(3) -0.015(4)
C63 0.055(4) 0.094(6) 0.052(5) -0.025(5) 0.015(4) 0.011(4)
C64 0.081(5) 0.064(5) 0.081(6) -0.018(5) 0.016(4) 0.017(4)
C65 0.067(4) 0.059(5) 0.047(4) -0.003(4) 0.012(4) 0.009(3)
C66 0.055(4) 0.043(4) 0.057(5) -0.003(3) -0.001(4) -0.004(3)
C67 0.093(5) 0.041(4) 0.082(5) -0.015(4) -0.012(4) 0.000(4)
C68 0.133(7) 0.082(5) 0.060(5) -0.019(4) -0.004(5) -0.020(4)
C69 0.072(5) 0.083(5) 0.117(6) -0.040(4) 0.001(5) -0.026(4)
C70 0.044(4) 0.040(3) 0.034(4) 0.001(3) 0.008(3) 0.004(3)
C71 0.025(4) 0.096(5) 0.056(5) 0.006(4) 0.000(4) 0.011(3)
C72 0.047(5) 0.128(6) 0.069(5) 0.024(5) 0.014(4) -0.001(4)
C73 0.070(6) 0.091(5) 0.037(4) 0.010(4) -0.002(4) 0.024(4)
C74 0.030(4) 0.077(5) 0.057(5) -0.008(4) -0.006(4) 0.007(3)
C75 0.029(4) 0.059(4) 0.053(4) 0.010(3) 0.005(3) -0.001(3)
C80 0.050(4) 0.032(3) 0.041(4) -0.001(3) 0.009(4) 0.004(3)
C81 0.042(4) 0.060(4) 0.051(4) 0.007(3) 0.012(4) 0.005(3)
C82 0.066(5) 0.073(5) 0.031(4) 0.004(3) -0.002(3) 0.010(4)
C83 0.061(5) 0.068(4) 0.045(4) 0.008(3) 0.016(4) -0.001(4)
C84 0.058(5) 0.082(5) 0.052(5) 0.010(4) 0.025(4) -0.002(4)
C85 0.045(4) 0.072(4) 0.047(4) 0.007(3) 0.012(3) -0.001(3)
C90 0.045(4) 0.042(4) 0.044(4) 0.004(3) 0.001(3) 0.011(3)
C91 0.139(7) 0.055(5) 0.090(6) 0.011(5) 0.054(5) 0.031(5)
C92 0.209(9) 0.045(5) 0.079(6) 0.021(4) 0.059(6) 0.044(5)
C93 0.140(7) 0.086(7) 0.085(6) 0.001(5) 0.037(5) 0.060(6)
C94 0.094(6) 0.076(5) 0.097(6) -0.002(5) 0.051(5) 0.017(5)
C95 0.071(5) 0.049(5) 0.078(5) -0.001(4) 0.031(4) 0.008(4)
C1D 0.169(9) 0.117(7) 0.119(7) -0.029(6) 0.057(7) -0.002(6)
C2D 0.082(6) 0.068(6) 0.097(8) -0.005(6) 0.031(5) -0.005(4)
C3D 0.078(6) 0.085(7) 0.093(7) -0.016(6) 0.002(5) 0.000(5)
C4D 0.060(5) 0.076(6) 0.116(8) 0.004(7) -0.011(5) 0.011(4)
C5D 0.075(5) 0.107(8) 0.090(8) -0.003(6) 0.019(5) -0.001(5)
C6D 0.115(7) 0.073(6) 0.094(7) 0.014(6) 0.033(6) -0.015(5)
C7D 0.127(7) 0.057(5) 0.091(7) 0.007(6) 0.032(6) -0.002(5)

loop_
_atom_type_symbol
_atom_type_description
_atom_type_scat_dispersion_real
_atom_type_scat_dispersion_imag
_atom_type_scat_source
C C 0.0033 0.0016 'International Tables Vol C Tables 4.2.6.8 and 6.1.1.4'
H H 0.0000 0.0000 'International Tables Vol C Tables 4.2.6.8 and 6.1.1.4'
O O 0.0106 0.0060 'International Tables Vol C Tables 4.2.6.8 and 6.1.1.4'
Na Na 0.0362 0.0249 'International Tables Vol C Tables 4.2.6.8 and 6.1.1.4'
Al Al 0.0645 0.0514 'International Tables Vol C Tables 4.2.6.8 and 6.1.1.4'

loop_
_geom_angle_atom_site_label_1
_geom_angle_atom_site_label_2
_geom_angle_atom_site_label_3
_geom_angle
O1 Na1 O2 68.85(12)
O1 Na1 C60 117.08(17)
O2 Na1 C60 75.39(14)
O1 Na1 C20 77.25(15)
O2 Na1 C20 115.82(16)
C60 Na1 C20 165.09(18)
O1 Na1 C21 100.15(16)
O2 Na1 C21 109.68(15)
C60 Na1 C21 140.76(19)
C20 Na1 C21 28.55(13)
O1 Na1 C61 140.67(17)
O2 Na1 C61 79.53(15)
C60 Na1 C61 28.52(14)
C20 Na1 C61 139.71(19)
C21 Na1 C61 112.44(19)
O1 Na1 C65 112.95(16)
O2 Na1 C65 98.97(17)
C60 Na1 C65 28.43(13)
C20 Na1 C65 144.80(19)
C21 Na1 C65 142.35(19)
C61 Na1 C65 48.76(16)
O1 Na1 C25 82.04(14)
O2 Na1 C25 139.53(15)
C60 Na1 C25 144.76(17)
C20 Na1 C25 26.85(13)
C21 Na1 C25 47.45(15)
C61 Na1 C25 136.47(17)
C65 Na1 C25 118.47(19)
O1 Na1 Al1 34.38(9)
O2 Na1 Al1 34.55(8)
C60 Na1 Al1 95.82(14)
C20 Na1 Al1 98.79(13)
C21 Na1 Al1 109.76(14)
C61 Na1 Al1 110.38(14)
C65 Na1 Al1 107.70(15)
C25 Na1 Al1 112.94(13)
O2 Al1 O1 92.75(15)
O2 Al1 C2 117.40(19)
O1 Al1 C2 108.9(2)
O2 Al1 C1 107.77(19)
O1 Al1 C1 118.01(19)
C2 Al1 C1 111.2(2)
O2 Al1 Na1 46.63(11)
O1 Al1 Na1 46.23(11)
C2 Al1 Na1 127.16(19)
C1 Al1 Na1 121.64(17)
C11 O1 Al1 128.4(3)
C11 O1 Na1 129.6(3)
Al1 O1 Na1 99.40(15)
C3 O2 Al1 124.9(3)
C3 O2 Na1 131.6(3)
Al1 O2 Na1 98.82(15)
O2 C3 C4 119.9(5)
O2 C3 C8 119.8(5)
C4 C3 C8 120.3(5)
C3 C4 C5 118.1(5)
C3 C4 C9 120.2(5)
C5 C4 C9 121.7(5)
C6 C5 C4 123.2(5)
C5 C6 C7 115.9(4)
C5 C6 C66 122.3(5)
C7 C6 C66 121.8(5)
C6 C7 C8 124.0(5)
C7 C8 C3 118.2(5)
C7 C8 C10 122.8(5)
C3 C8 C10 118.9(5)
C80 C9 C4 113.1(4)
C80 C9 C90 110.9(4)
C4 C9 C90 113.3(4)
C60 C10 C8 111.9(4)
C60 C10 C70 110.1(4)
C8 C10 C70 115.3(4)
O1 C11 C16 122.2(5)
O1 C11 C12 119.7(5)
C16 C11 C12 117.9(5)
C13 C12 C11 119.3(5)
C13 C12 C18 122.9(5)
C11 C12 C18 117.8(5)
C14 C13 C12 123.5(5)
C15 C14 C13 116.5(4)
C15 C14 C26 121.7(5)
C13 C14 C26 121.7(5)
C14 C15 C16 122.6(5)
C15 C16 C11 120.1(5)
C15 C16 C17 122.0(5)
C11 C16 C17 117.8(5)
C40 C17 C16 110.5(4)
C40 C17 C50 114.1(4)
C16 C17 C50 112.8(4)
C30 C18 C12 112.4(4)
C30 C18 C20 111.6(4)
C12 C18 C20 111.5(4)
C25 C20 C21 118.7(5)
C25 C20 C18 122.2(5)
C21 C20 C18 119.1(5)
C25 C20 Na1 88.2(3)
C21 C20 Na1 78.0(3)
C18 C20 Na1 102.7(3)
C20 C21 C22 121.4(5)
C20 C21 Na1 73.4(3)
C22 C21 Na1 92.0(3)
C23 C22 C21 118.5(6)
C22 C23 C24 121.8(6)
C23 C24 C25 119.4(6)
C20 C25 C24 120.2(5)
C20 C25 Na1 65.0(3)
C24 C25 Na1 91.8(3)
C29 C26 C14 113.6(5)
C29 C26 C27 108.0(4)
C14 C26 C27 108.4(4)
C29 C26 C28 107.4(5)
C14 C26 C28 110.5(4)
C27 C26 C28 108.8(5)
C31 C30 C35 116.6(5)
C31 C30 C18 124.2(5)
C35 C30 C18 119.2(5)
C30 C31 C32 121.8(5)
C31 C32 C33 120.0(6)
C34 C33 C32 119.9(6)
C33 C34 C35 118.9(6)
C34 C35 C30 122.8(6)
C41 C40 C45 118.3(5)
C41 C40 C17 123.6(5)
C45 C40 C17 118.0(5)
C40 C41 C42 120.1(6)
C43 C42 C41 120.3(6)
C42 C43 C44 120.6(6)
C45 C44 C43 118.3(6)
C44 C45 C40 122.2(6)
C55 C50 C51 118.7(6)
C55 C50 C17 118.9(6)
C51 C50 C17 122.4(5)
C50 C51 C52 119.0(6)
C53 C52 C51 121.6(7)
C52 C53 C54 120.0(7)
C53 C54 C55 118.7(7)
C50 C55 C54 122.0(6)
C65 C60 C61 117.9(5)
C65 C60 C10 118.2(5)
C61 C60 C10 123.8(5)
C65 C60 Na1 82.7(3)
C61 C60 Na1 80.7(3)
C10 C60 Na1 106.6(3)
C60 C61 C62 121.4(5)
C60 C61 Na1 70.8(3)
C62 C61 Na1 89.4(3)
C63 C62 C61 119.4(5)
C62 C63 C64 120.5(6)
C65 C64 C63 119.7(6)
C64 C65 C60 121.2(6)
C64 C65 Na1 90.4(4)
C60 C65 Na1 68.8(3)
C68 C66 C67 108.8(5)
C68 C66 C6 110.0(5)
C67 C66 C6 113.8(5)
C68 C66 C69 107.7(5)
C67 C66 C69 107.8(5)
C6 C66 C69 108.6(5)
C71 C70 C75 117.1(5)
C71 C70 C10 119.8(5)
C75 C70 C10 123.1(5)
C70 C71 C72 122.5(5)
C73 C72 C71 118.8(6)
C74 C73 C72 119.7(6)
C73 C74 C75 120.9(5)
C74 C75 C70 121.1(5)
C85 C80 C81 115.9(5)
C85 C80 C9 123.4(5)
C81 C80 C9 120.5(5)
C82 C81 C80 123.2(5)
C81 C82 C83 119.0(6)
C82 C83 C84 119.8(6)
C85 C84 C83 120.9(6)
C84 C85 C80 121.2(5)
C91 C90 C95 117.6(5)
C91 C90 C9 123.6(6)
C95 C90 C9 118.6(6)
C90 C91 C92 121.4(6)
C91 C92 C93 120.4(7)
C94 C93 C92 118.4(7)
C95 C94 C93 122.3(6)
C94 C95 C90 120.0(6)
C7D C2D C3D 117.2(7)
C7D C2D C1D 122.2(9)
C3D C2D C1D 120.6(9)
C4D C3D C2D 121.3(8)
C3D C4D C5D 119.7(7)
C6D C5D C4D 118.3(8)
C5D C6D C7D 122.6(8)
C2D C7D C6D 120.8(7)

loop_
_geom_bond_atom_site_label_1
_geom_bond_atom_site_label_2
_geom_bond_distance
Na1 O1 2.304(4)
Na1 O2 2.316(4)
Na1 C60 2.711(5)
Na1 C20 2.757(5)
Na1 C21 2.814(6)
Na1 C61 2.834(5)
Na1 C65 2.884(6)
Na1 C25 3.041(6)
Na1 Al1 3.148(3)
Al1 O2 1.806(3)
Al1 O1 1.801(3)
Al1 C2 1.938(5)
Al1 C1 1.962(5)
O1 C11 1.354(5)
O2 C3 1.365(5)
C3 C4 1.402(6)
C3 C8 1.409(6)
C4 C5 1.397(6)
C4 C9 1.516(6)
C5 C6 1.392(6)
C6 C7 1.391(6)
C6 C66 1.518(7)
C7 C8 1.376(6)
C8 C10 1.498(6)
C9 C80 1.508(7)
C9 C90 1.511(7)
C10 C60 1.518(7)
C10 C70 1.515(6)
C11 C16 1.397(6)
C11 C12 1.424(6)
C12 C13 1.394(6)
C12 C18 1.518(6)
C13 C14 1.365(6)
C14 C15 1.400(6)
C14 C26 1.519(6)
C15 C16 1.391(6)
C16 C17 1.520(6)
C17 C40 1.527(7)
C17 C50 1.529(7)
C18 C30 1.517(6)
C18 C20 1.542(6)
C20 C25 1.374(6)
C20 C21 1.375(6)
C21 C22 1.390(7)
C22 C23 1.364(7)
C23 C24 1.350(7)
C24 C25 1.401(7)
C26 C29 1.508(7)
C26 C27 1.526(7)
C26 C28 1.513(7)
C30 C31 1.378(6)
C30 C35 1.384(7)
C31 C32 1.376(7)
C32 C33 1.381(7)
C33 C34 1.368(7)
C34 C35 1.380(7)
C40 C41 1.362(7)
C40 C45 1.368(7)
C41 C42 1.400(7)
C42 C43 1.350(7)
C43 C44 1.368(7)
C44 C45 1.386(7)
C50 C55 1.381(7)
C50 C51 1.362(7)
C51 C52 1.398(8)
C52 C53 1.352(8)
C53 C54 1.367(9)
C54 C55 1.379(8)
C60 C65 1.384(6)
C60 C61 1.371(6)
C61 C62 1.399(7)
C62 C63 1.367(7)
C63 C64 1.365(8)
C64 C65 1.391(7)
C66 C68 1.499(7)
C66 C67 1.504(7)
C66 C69 1.569(7)
C70 C71 1.359(7)
C70 C75 1.388(6)
C71 C72 1.386(7)
C72 C73 1.377(7)
C73 C74 1.352(7)
C74 C75 1.368(7)
C80 C85 1.385(7)
C80 C81 1.401(7)
C81 C82 1.374(7)
C82 C83 1.367(7)
C83 C84 1.371(7)
C84 C85 1.384(7)
C90 C91 1.380(7)
C90 C95 1.401(7)
C91 C92 1.372(8)
C92 C93 1.384(9)
C93 C94 1.356(8)
C94 C95 1.365(7)
C1D C2D 1.501(9)
C2D C7D 1.380(9)
C2D C3D 1.374(8)
C3D C4D 1.375(8)
C4D C5D 1.382(9)
C5D C6D 1.338(9)
C6D C7D 1.347(9)
